data_4033023
loop_
_publ_author_name
'Shan, Changkai'
'Chen, Fushan'
'Pan, Jiaoting'
'Gao, Yuxing'
'Xu, Pengxiang'
'Zhao, Yufen'

_publ_section_title
;
 Zn(OTf)2-Catalyzed Phosphinylation of Propargylic Alcohols: Access to
 \g-Ketophosphine Oxides.
;
_journal_issue 21
_journal_name_full 'The Journal of organic chemistry'
_journal_page_first 11659
_journal_page_last 11666
_journal_paper_doi 10.1021/acs.joc.7b02164
_journal_volume 82
_journal_year 2017
_chemical_formula_moiety 'C27 H22 Cl O2 P'
_chemical_formula_sum 'C27 H22 Cl O2 P'
_chemical_formula_weight 444.86
_space_group_crystal_system triclinic
_space_group_IT_number 2
_space_group_name_Hall '-P 1'
_space_group_name_H-M_alt 'P -1'
_symmetry_space_group_name_Hall '-P 1'
_symmetry_space_group_name_H-M 'P -1'
_atom_sites_solution_hydrogens geom
_atom_sites_solution_primary dual
_audit_creation_date 2017-08-18
_audit_creation_method
;
Olex2 1.2
(compiled 2017.08.10 svn.r3458 for OlexSys, GUI svn.r5375)
;
_cell_angle_alpha 88.572(6)
_cell_angle_beta 88.944(6)
_cell_angle_gamma 76.822(6)
_cell_formula_units_Z 2
_cell_length_a 5.710(2)
_cell_length_b 9.405(3)
_cell_length_c 20.359(7)
_cell_measurement_reflns_used 3317
_cell_measurement_temperature 273(2)
_cell_measurement_theta_max 28.37
_cell_measurement_theta_min 2.42
_cell_volume 1064.1(6)
_computing_cell_refinement 'SAINT v6.28A (Bruker, 2002)'
_computing_data_reduction 'SAINT v6.28A (Bruker, 2002)'
_computing_molecular_graphics 'Olex2 (Dolomanov et al., 2009)'
_computing_publication_material 'Olex2 (Dolomanov et al., 2009)'
_computing_structure_refinement 'ShelXL (Sheldrick, 2015)'
_computing_structure_solution 'ShelXT (Sheldrick, 2015)'
_diffrn_ambient_temperature 273.15
_diffrn_measured_fraction_theta_full 0.986
_diffrn_measured_fraction_theta_max 0.983
_diffrn_measurement_device_type 'CCD area detector'
_diffrn_measurement_method 'phi and omega scans'
_diffrn_radiation_monochromator graphite
_diffrn_radiation_type MoK\a
_diffrn_radiation_wavelength 0.71073
_diffrn_reflns_av_R_equivalents 0.0362
_diffrn_reflns_av_unetI/netI 0.0564
_diffrn_reflns_Laue_measured_fraction_full 0.986
_diffrn_reflns_Laue_measured_fraction_max 0.983
_diffrn_reflns_limit_h_max 7
_diffrn_reflns_limit_h_min -7
_diffrn_reflns_limit_k_max 11
_diffrn_reflns_limit_k_min -11
_diffrn_reflns_limit_l_max 25
_diffrn_reflns_limit_l_min -24
_diffrn_reflns_number 8313
_diffrn_reflns_point_group_measured_fraction_full 0.986
_diffrn_reflns_point_group_measured_fraction_max 0.983
_diffrn_reflns_theta_full 25.242
_diffrn_reflns_theta_max 25.991
_diffrn_reflns_theta_min 1.001
_exptl_absorpt_coefficient_mu 0.278
_exptl_absorpt_correction_T_max 1
_exptl_absorpt_correction_T_min 0.781418
_exptl_absorpt_correction_type multi-scan
_exptl_absorpt_process_details
;
SADABS v.2.03 (Bruker,200?) was used for absorption correction.
R(int) was 0.0958 before and 0.0425 after correction.
The Ratio of minimum to maximum transmission is 0.7814.
The \l/2 correction factor is 0.0015.
;
_exptl_crystal_colour colourless
_exptl_crystal_colour_primary colourless
_exptl_crystal_density_diffrn 1.388
_exptl_crystal_description block
_exptl_crystal_F_000 464
_exptl_crystal_size_max 0.5
_exptl_crystal_size_mid 0.15
_exptl_crystal_size_min 0.1
_refine_diff_density_max 0.515
_refine_diff_density_min -0.323
_refine_diff_density_rms 0.067
_refine_ls_extinction_method none
_refine_ls_goodness_of_fit_ref 1.081
_refine_ls_hydrogen_treatment constr
_refine_ls_matrix_type full
_refine_ls_number_parameters 280
_refine_ls_number_reflns 4098
_refine_ls_number_restraints 0
_refine_ls_restrained_S_all 1.081
_refine_ls_R_factor_all 0.0676
_refine_ls_R_factor_gt 0.0554
_refine_ls_shift/su_max 0.000
_refine_ls_shift/su_mean 0.000
_refine_ls_structure_factor_coef Fsqd
_refine_ls_weighting_details 'w=1/[\s^2^(Fo^2^)+(0.0650P)^2^+0.4850P] where P=(Fo^2^+2Fc^2^)/3'
_refine_ls_weighting_scheme calc
_refine_ls_wR_factor_gt 0.1344
_refine_ls_wR_factor_ref 0.1426
_reflns_Friedel_coverage 0.000
_reflns_number_gt 3410
_reflns_number_total 4098
_reflns_threshold_expression 'I > 2\s(I)'
_cod_data_source_file jo7b02164_si_002.cif
_cod_data_source_block p
_cod_depositor_comments 'Adding full bibliography for 4033023.cif.'
_cod_database_code 4033023
_shelxl_version_number 2014/6
_shelx_space_group_comment
;
The symmetry employed for this shelxl refinement is uniquely defined
by the following loop, which should always be used as a source of
symmetry information in preference to the above space-group names.
They are only intended as comments.
;
_shelx_estimated_absorpt_t_max 0.973
_shelx_estimated_absorpt_t_min 0.874
_olex2_refinement_description
;
1. Fixed Uiso
 At 1.2 times of:
  All C(H) groups, All C(H,H) groups
2.a Ternary CH refined with riding coordinates:
 C1(H1)
2.b Secondary CH2 refined with riding coordinates:
 C2(H2A,H2B)
2.c Aromatic/amide H refined with riding coordinates:
 C27(H27), C21(H21), C11(H11), C14(H14), C15(H15), C12(H12), C23(H23),
 C17(H17), C26(H26), C25(H25), C5(H5), C9(H9), C24(H24), C19(H19), C18(H18),
 C20(H20), C8(H8), C7(H7), C6(H6)
;
_olex2_submission_special_instructions 'No special instructions were received'

loop_
_space_group_symop_operation_xyz
'x, y, z'
'-x, -y, -z'

loop_
_atom_site_label
_atom_site_type_symbol
_atom_site_fract_x
_atom_site_fract_y
_atom_site_fract_z
_atom_site_U_iso_or_equiv
_atom_site_adp_type
_atom_site_occupancy
_atom_site_site_symmetry_order
_atom_site_calc_flag
_atom_site_refinement_flags_posn
P1 P 0.24034(11) 0.47703(7) 0.81305(3) 0.02170(18) Uani 1 1 d .
Cl1 Cl 0.01675(14) 1.16029(8) 0.68488(4) 0.0462(2) Uani 1 1 d .
O1 O -0.0170(3) 0.49072(19) 0.80183(9) 0.0280(4) Uani 1 1 d .
O2 O 0.7400(3) 0.5146(2) 0.64613(9) 0.0388(5) Uani 1 1 d .
C16 C 0.2879(4) 0.5870(3) 0.87952(12) 0.0238(5) Uani 1 1 d .
C22 C 0.3863(4) 0.2951(3) 0.83671(12) 0.0231(5) Uani 1 1 d .
C3 C 0.5944(4) 0.4451(3) 0.63584(12) 0.0262(6) Uani 1 1 d .
C10 C 0.3072(4) 0.6875(3) 0.72877(11) 0.0220(5) Uani 1 1 d .
C2 C 0.4038(5) 0.4329(3) 0.68606(12) 0.0258(6) Uani 1 1 d .
H2A H 0.4282 0.3322 0.7014 0.031 Uiso 1 1 calc R
H2B H 0.2472 0.4600 0.6657 0.031 Uiso 1 1 calc R
C4 C 0.6026(5) 0.3645(3) 0.57431(12) 0.0273(6) Uani 1 1 d .
C1 C 0.4073(4) 0.5294(3) 0.74398(12) 0.0229(5) Uani 1 1 d .
H1 H 0.5748 0.5176 0.7572 0.028 Uiso 1 1 calc R
C27 C 0.6232(5) 0.2310(3) 0.82348(13) 0.0281(6) Uani 1 1 d .
H27 H 0.7204 0.2839 0.8014 0.034 Uiso 1 1 calc R
C21 C 0.5080(5) 0.5746(3) 0.90784(13) 0.0315(6) Uani 1 1 d .
H21 H 0.6436 0.5125 0.8901 0.038 Uiso 1 1 calc R
C11 C 0.0841(5) 0.7350(3) 0.70154(12) 0.0266(6) Uani 1 1 d .
H11 H -0.0068 0.6677 0.6923 0.032 Uiso 1 1 calc R
C13 C 0.1283(5) 0.9776(3) 0.70151(13) 0.0294(6) Uani 1 1 d .
C14 C 0.3490(5) 0.9340(3) 0.72907(13) 0.0311(6) Uani 1 1 d .
H14 H 0.4385 1.0020 0.7385 0.037 Uiso 1 1 calc R
C15 C 0.4371(5) 0.7891(3) 0.74267(12) 0.0271(6) Uani 1 1 d .
H15 H 0.5876 0.7585 0.7617 0.032 Uiso 1 1 calc R
C12 C -0.0058(5) 0.8796(3) 0.68788(13) 0.0305(6) Uani 1 1 d .
H12 H -0.1571 0.9110 0.6694 0.037 Uiso 1 1 calc R
C23 C 0.2461(5) 0.2162(3) 0.87139(13) 0.0310(6) Uani 1 1 d .
H23 H 0.0864 0.2593 0.8812 0.037 Uiso 1 1 calc R
C17 C 0.0909(5) 0.6812(3) 0.90511(14) 0.0338(6) Uani 1 1 d .
H17 H -0.0583 0.6916 0.8856 0.041 Uiso 1 1 calc R
C26 C 0.7161(5) 0.0891(3) 0.84286(14) 0.0331(6) Uani 1 1 d .
H26 H 0.8754 0.0449 0.8330 0.040 Uiso 1 1 calc R
C25 C 0.5742(5) 0.0128(3) 0.87668(14) 0.0356(7) Uani 1 1 d .
H25 H 0.6377 -0.0834 0.8899 0.043 Uiso 1 1 calc R
C5 C 0.4439(5) 0.2797(3) 0.56170(14) 0.0380(7) Uani 1 1 d .
H5 H 0.3250 0.2715 0.5925 0.046 Uiso 1 1 calc R
C9 C 0.7777(5) 0.3743(3) 0.52880(14) 0.0362(7) Uani 1 1 d .
H9 H 0.8871 0.4310 0.5372 0.043 Uiso 1 1 calc R
C24 C 0.3408(5) 0.0761(3) 0.89112(14) 0.0371(7) Uani 1 1 d .
H24 H 0.2460 0.0236 0.9145 0.044 Uiso 1 1 calc R
C19 C 0.3306(6) 0.7446(3) 0.98765(14) 0.0383(7) Uani 1 1 d .
H19 H 0.3449 0.7969 1.0250 0.046 Uiso 1 1 calc R
C18 C 0.1124(6) 0.7600(3) 0.95912(15) 0.0415(7) Uani 1 1 d .
H18 H -0.0218 0.8241 0.9764 0.050 Uiso 1 1 calc R
C20 C 0.5274(5) 0.6530(3) 0.96176(14) 0.0375(7) Uani 1 1 d .
H20 H 0.6766 0.6440 0.9811 0.045 Uiso 1 1 calc R
C8 C 0.7931(6) 0.3019(4) 0.47128(15) 0.0451(8) Uani 1 1 d .
H8 H 0.9119 0.3098 0.4404 0.054 Uiso 1 1 calc R
C7 C 0.6356(6) 0.2183(4) 0.45900(16) 0.0502(9) Uani 1 1 d .
H7 H 0.6467 0.1684 0.4198 0.060 Uiso 1 1 calc R
C6 C 0.4601(6) 0.2071(4) 0.50420(16) 0.0489(8) Uani 1 1 d .
H6 H 0.3516 0.1498 0.4956 0.059 Uiso 1 1 calc R

loop_
_atom_site_aniso_label
_atom_site_aniso_U_11
_atom_site_aniso_U_22
_atom_site_aniso_U_33
_atom_site_aniso_U_23
_atom_site_aniso_U_13
_atom_site_aniso_U_12
P1 0.0221(3) 0.0202(3) 0.0228(3) 0.0001(2) 0.0005(2) -0.0047(3)
Cl1 0.0465(5) 0.0245(4) 0.0627(5) 0.0110(3) 0.0117(4) -0.0003(3)
O1 0.0255(9) 0.0266(10) 0.0319(10) 0.0010(8) -0.0022(7) -0.0062(8)
O2 0.0375(11) 0.0513(13) 0.0341(11) -0.0092(9) 0.0069(9) -0.0234(10)
C16 0.0276(13) 0.0225(13) 0.0223(13) 0.0021(10) 0.0036(10) -0.0085(10)
C22 0.0282(13) 0.0197(12) 0.0232(13) -0.0012(10) -0.0030(10) -0.0089(10)
C3 0.0256(13) 0.0250(14) 0.0264(14) 0.0025(10) -0.0018(10) -0.0029(11)
C10 0.0236(12) 0.0221(13) 0.0195(12) -0.0003(9) 0.0017(9) -0.0039(10)
C2 0.0286(13) 0.0228(13) 0.0257(13) -0.0009(10) 0.0013(10) -0.0050(11)
C4 0.0288(14) 0.0254(14) 0.0254(14) 0.0006(11) -0.0007(11) -0.0013(11)
C1 0.0216(12) 0.0227(13) 0.0249(13) -0.0010(10) 0.0002(10) -0.0058(10)
C27 0.0275(14) 0.0254(14) 0.0306(14) -0.0015(11) -0.0004(11) -0.0045(11)
C21 0.0296(14) 0.0333(15) 0.0320(15) -0.0028(12) -0.0004(11) -0.0079(12)
C11 0.0273(13) 0.0255(14) 0.0281(14) -0.0001(10) 0.0003(10) -0.0082(11)
C13 0.0347(15) 0.0223(13) 0.0291(14) 0.0039(10) 0.0062(11) -0.0033(11)
C14 0.0353(15) 0.0226(14) 0.0371(16) -0.0019(11) 0.0010(12) -0.0101(11)
C15 0.0284(13) 0.0249(14) 0.0284(14) 0.0004(11) -0.0045(11) -0.0070(11)
C12 0.0244(13) 0.0342(15) 0.0313(15) 0.0048(12) -0.0009(11) -0.0036(11)
C23 0.0264(14) 0.0303(15) 0.0361(15) 0.0015(12) 0.0009(11) -0.0066(11)
C17 0.0324(15) 0.0320(15) 0.0359(16) -0.0054(12) -0.0002(12) -0.0044(12)
C26 0.0313(14) 0.0271(15) 0.0371(16) -0.0049(12) -0.0046(12) 0.0020(12)
C25 0.0459(17) 0.0214(14) 0.0387(16) 0.0016(12) -0.0105(13) -0.0055(13)
C5 0.0401(16) 0.0395(17) 0.0357(16) -0.0092(13) 0.0068(13) -0.0112(13)
C9 0.0355(16) 0.0435(18) 0.0289(15) 0.0006(12) 0.0021(12) -0.0076(13)
C24 0.0413(17) 0.0294(15) 0.0431(17) 0.0114(13) -0.0054(13) -0.0143(13)
C19 0.061(2) 0.0316(16) 0.0274(15) -0.0058(12) 0.0049(14) -0.0205(15)
C18 0.0451(18) 0.0351(17) 0.0425(18) -0.0145(14) 0.0093(14) -0.0046(14)
C20 0.0416(17) 0.0423(18) 0.0330(16) -0.0013(13) -0.0072(13) -0.0183(14)
C8 0.0477(18) 0.057(2) 0.0296(16) -0.0088(14) 0.0115(13) -0.0087(16)
C7 0.060(2) 0.055(2) 0.0331(17) -0.0163(15) 0.0041(15) -0.0055(17)
C6 0.054(2) 0.048(2) 0.048(2) -0.0179(16) 0.0001(16) -0.0176(16)

loop_
_atom_type_symbol
_atom_type_description
_atom_type_scat_dispersion_real
_atom_type_scat_dispersion_imag
_atom_type_scat_source
C C 0.0033 0.0016 'International Tables Vol C Tables 4.2.6.8 and 6.1.1.4'
H H 0.0000 0.0000 'International Tables Vol C Tables 4.2.6.8 and 6.1.1.4'
O O 0.0106 0.0060 'International Tables Vol C Tables 4.2.6.8 and 6.1.1.4'
P P 0.1023 0.0942 'International Tables Vol C Tables 4.2.6.8 and 6.1.1.4'
Cl Cl 0.1484 0.1585 'International Tables Vol C Tables 4.2.6.8 and 6.1.1.4'

loop_
_geom_angle_atom_site_label_1
_geom_angle_atom_site_label_2
_geom_angle_atom_site_label_3
_geom_angle
O1 P1 C16 111.34(11)
O1 P1 C22 111.59(11)
O1 P1 C1 115.17(11)
C16 P1 C1 105.89(11)
C22 P1 C16 104.99(12)
C22 P1 C1 107.19(12)
C21 C16 P1 123.0(2)
C17 C16 P1 117.4(2)
C17 C16 C21 119.4(2)
C27 C22 P1 124.8(2)
C27 C22 C23 119.2(2)
C23 C22 P1 115.9(2)
O2 C3 C2 121.0(2)
O2 C3 C4 120.7(2)
C4 C3 C2 118.3(2)
C11 C10 C1 121.2(2)
C11 C10 C15 118.6(2)
C15 C10 C1 120.2(2)
C3 C2 H2A 109.2
C3 C2 H2B 109.2
C3 C2 C1 112.1(2)
H2A C2 H2B 107.9
C1 C2 H2A 109.2
C1 C2 H2B 109.2
C5 C4 C3 122.4(2)
C9 C4 C3 118.3(2)
C9 C4 C5 119.2(3)
P1 C1 H1 108.1
C10 C1 P1 108.05(16)
C10 C1 C2 113.2(2)
C10 C1 H1 108.1
C2 C1 P1 111.32(17)
C2 C1 H1 108.1
C22 C27 H27 120.0
C26 C27 C22 120.1(3)
C26 C27 H27 120.0
C16 C21 H21 120.0
C20 C21 C16 119.9(3)
C20 C21 H21 120.0
C10 C11 H11 119.6
C12 C11 C10 120.8(2)
C12 C11 H11 119.6
C14 C13 Cl1 118.9(2)
C14 C13 C12 121.3(3)
C12 C13 Cl1 119.8(2)
C13 C14 H14 120.5
C13 C14 C15 119.0(2)
C15 C14 H14 120.5
C10 C15 H15 119.5
C14 C15 C10 121.1(2)
C14 C15 H15 119.5
C11 C12 H12 120.4
C13 C12 C11 119.3(2)
C13 C12 H12 120.4
C22 C23 H23 119.9
C24 C23 C22 120.3(3)
C24 C23 H23 119.9
C16 C17 H17 119.9
C18 C17 C16 120.2(3)
C18 C17 H17 119.9
C27 C26 H26 120.1
C25 C26 C27 119.8(3)
C25 C26 H26 120.1
C26 C25 H25 119.7
C24 C25 C26 120.6(3)
C24 C25 H25 119.7
C4 C5 H5 120.0
C6 C5 C4 120.1(3)
C6 C5 H5 120.0
C4 C9 H9 119.7
C8 C9 C4 120.6(3)
C8 C9 H9 119.7
C23 C24 C25 120.0(3)
C23 C24 H24 120.0
C25 C24 H24 120.0
C18 C19 H19 119.9
C20 C19 H19 119.9
C20 C19 C18 120.1(3)
C17 C18 H18 120.1
C19 C18 C17 119.9(3)
C19 C18 H18 120.1
C21 C20 H20 119.8
C19 C20 C21 120.4(3)
C19 C20 H20 119.8
C9 C8 H8 120.0
C7 C8 C9 120.0(3)
C7 C8 H8 120.0
C8 C7 H7 120.0
C8 C7 C6 120.1(3)
C6 C7 H7 120.0
C5 C6 C7 120.1(3)
C5 C6 H6 120.0
C7 C6 H6 120.0

loop_
_geom_bond_atom_site_label_1
_geom_bond_atom_site_label_2
_geom_bond_distance
P1 O1 1.4669(18)
P1 C16 1.785(3)
P1 C22 1.782(3)
P1 C1 1.805(3)
Cl1 C13 1.719(3)
O2 C3 1.194(3)
C16 C21 1.371(4)
C16 C17 1.367(4)
C22 C27 1.374(4)
C22 C23 1.383(4)
C3 C2 1.501(3)
C3 C4 1.474(4)
C10 C1 1.494(3)
C10 C11 1.372(3)
C10 C15 1.374(3)
C2 H2A 0.9700
C2 H2B 0.9700
C2 C1 1.509(3)
C4 C5 1.368(4)
C4 C9 1.368(4)
C1 H1 0.9800
C27 H27 0.9300
C27 C26 1.370(4)
C21 H21 0.9300
C21 C20 1.358(4)
C11 H11 0.9300
C11 C12 1.363(4)
C13 C14 1.360(4)
C13 C12 1.361(4)
C14 H14 0.9300
C14 C15 1.364(4)
C15 H15 0.9300
C12 H12 0.9300
C23 H23 0.9300
C23 C24 1.359(4)
C17 H17 0.9300
C17 C18 1.364(4)
C26 H26 0.9300
C26 C25 1.366(4)
C25 H25 0.9300
C25 C24 1.360(4)
C5 H5 0.9300
C5 C6 1.361(4)
C9 H9 0.9300
C9 C8 1.361(4)
C24 H24 0.9300
C19 H19 0.9300
C19 C18 1.360(4)
C19 C20 1.357(4)
C18 H18 0.9300
C20 H20 0.9300
C8 H8 0.9300
C8 C7 1.352(5)
C7 H7 0.9300
C7 C6 1.368(5)
C6 H6 0.9300
